data_1526197
loop_
_publ_author_name
'Grzechnik, A.'
'Ursaki, V.V.'
'Syassen, K.'
'Tiginyanu, I.M.'
'Loa, I.'
'Hanfland, M.'

_publ_section_title
;
 Pressure-induced phase transitions in cadmium thiogallate Cd Ga2 Se4
;
_journal_name_full 'Journal of Solid State Chemistry'
_journal_page_first 205
_journal_page_last 211
_journal_volume 160
_journal_year 2001
_chemical_formula_sum 'Cd Ga2 Se4'
_space_group_IT_number 82
_symmetry_space_group_name_Hall 'I -4'
_symmetry_space_group_name_H-M 'I -4'
_cell_angle_alpha 90
_cell_angle_beta 90
_cell_angle_gamma 90
_cell_formula_units_Z 2
_cell_length_a 5.3167
_cell_length_b 5.3167
_cell_length_c 10.2858
_cell_volume 290.752
_citation_journal_id_ASTM JSSCBI
_cod_data_source_file Grzechnik_JSSCBI_2001_1617.cif
_cod_data_source_block Cd1Ga2Se4
_cod_original_cell_volume 290.7518
_cod_original_formula_sum 'Cd1 Ga2 Se4'
_cod_database_code 1526197

loop_
_symmetry_equiv_pos_as_xyz
x,y,z
y,-x,-z
-x,-y,z
-y,x,-z
x+1/2,y+1/2,z+1/2
y+1/2,-x+1/2,-z+1/2
-x+1/2,-y+1/2,z+1/2
-y+1/2,x+1/2,-z+1/2

loop_
_atom_site_label
_atom_site_type_symbol
_atom_site_fract_x
_atom_site_fract_y
_atom_site_fract_z
_atom_site_occupancy
_atom_site_U_iso_or_equiv
Ga2 Ga+3 0 0.5 0.25 1 0.0
Se1 Se-2 0.2936 0.229 0.1448 1 0.0
Ga1 Ga+3 0 0 0.5 1 0.0
Cd1 Cd+2 0 0 0 1 0.0
